data_7152183
loop_
_publ_author_name
'Boyd, Derek R.'
'Bell, Mark'
'Dunne, Katherine S.'
'Kelly, Brian'
'Stevenson, Paul J.'
'Malone, John F.'
'Allen, Christopher C. R.'

_publ_section_title
;
 Chemoenzymatic synthesis of a mixed phosphine-phosphine oxide catalyst
 and its application to asymmetric allylation of aldehydes and
 hydrogenation of alkenes.
;
_journal_issue 7
_journal_name_full 'Organic &amp; biomolecular chemistry'
_journal_page_first 1388
_journal_page_last 1395
_journal_paper_doi 10.1039/c1ob06599h
_journal_volume 10
_journal_year 2012
_chemical_absolute_configuration ad
_chemical_formula_moiety 'C30 H31 B O2 P2, C2 H6 O'
_chemical_formula_sum 'C32 H37 B O3 P2'
_chemical_formula_weight 542.37
_chemical_name_systematic
;
?
;
_space_group_IT_number 19
_symmetry_cell_setting orthorhombic
_symmetry_space_group_name_Hall 'P 2ac 2ab'
_symmetry_space_group_name_H-M 'P 21 21 21'
_atom_sites_solution_hydrogens difmap
_atom_sites_solution_primary direct
_atom_sites_solution_secondary difmap
_audit_creation_method SHELXL-97
_cell_angle_alpha 90.00
_cell_angle_beta 90.00
_cell_angle_gamma 90.00
_cell_formula_units_Z 4
_cell_length_a 9.310(4)
_cell_length_b 12.038(3)
_cell_length_c 27.103(7)
_cell_measurement_reflns_used 100
_cell_measurement_temperature 293(2)
_cell_measurement_theta_max 12.46
_cell_measurement_theta_min 2.80
_cell_volume 3037.5(17)
_computing_cell_refinement 'Bruker XSCANS'
_computing_data_collection 'Bruker XSCANS'
_computing_data_reduction 'Bruker XSCANS'
_computing_molecular_graphics 'Bruker SHELXTL'
_computing_publication_material 'SHELXL-97 (Sheldrick, 1997)'
_computing_structure_refinement 'SHELXL-97 (Sheldrick, 1997)'
_computing_structure_solution 'SHELXS-97 (Sheldrick, 1990)'
_diffrn_ambient_temperature 293(2)
_diffrn_measured_fraction_theta_full 0.998
_diffrn_measured_fraction_theta_max 0.998
_diffrn_measurement_device_type 'Bruker P4 diffractometer'
_diffrn_measurement_method 'omega scans'
_diffrn_radiation_monochromator graphite
_diffrn_radiation_source 'fine-focus sealed tube'
_diffrn_radiation_type MoK\a
_diffrn_radiation_wavelength 0.71073
_diffrn_reflns_av_R_equivalents 0.0606
_diffrn_reflns_av_sigmaI/netI 0.1040
_diffrn_reflns_limit_h_max 1
_diffrn_reflns_limit_h_min -13
_diffrn_reflns_limit_k_max 1
_diffrn_reflns_limit_k_min -16
_diffrn_reflns_limit_l_max 1
_diffrn_reflns_limit_l_min -38
_diffrn_reflns_number 6142
_diffrn_reflns_theta_full 30.00
_diffrn_reflns_theta_max 30.00
_diffrn_reflns_theta_min 2.26
_diffrn_standards_decay_% 0
_diffrn_standards_interval_count 97
_diffrn_standards_number 3
_exptl_absorpt_coefficient_mu 0.173
_exptl_absorpt_correction_type none
_exptl_crystal_colour colourless
_exptl_crystal_density_diffrn 1.186
_exptl_crystal_density_method 'not measured'
_exptl_crystal_description prisms
_exptl_crystal_F_000 1152
_exptl_crystal_size_max 0.50
_exptl_crystal_size_mid 0.25
_exptl_crystal_size_min 0.20
_refine_diff_density_max 0.365
_refine_diff_density_min -0.380
_refine_diff_density_rms 0.093
_refine_ls_abs_structure_details 'Flack H D (1983), Acta Cryst. A39, 876-881'
_refine_ls_abs_structure_Flack -0.1(2)
_refine_ls_extinction_method none
_refine_ls_goodness_of_fit_ref 0.976
_refine_ls_hydrogen_treatment constr
_refine_ls_matrix_type full
_refine_ls_number_parameters 349
_refine_ls_number_reflns 5876
_refine_ls_number_restraints 2
_refine_ls_restrained_S_all 0.976
_refine_ls_R_factor_all 0.1624
_refine_ls_R_factor_gt 0.0699
_refine_ls_shift/su_max 0.004
_refine_ls_shift/su_mean 0.000
_refine_ls_structure_factor_coef Fsqd
_refine_ls_weighting_details 'calc w=1/[\s^2^(Fo^2^)+(0.1174P)^2^+0.0000P] where P=(Fo^2^+2Fc^2^)/3'
_refine_ls_weighting_scheme calc
_refine_ls_wR_factor_gt 0.1765
_refine_ls_wR_factor_ref 0.2326
_reflns_number_gt 2773
_reflns_number_total 5876
_reflns_threshold_expression >2sigma(I)
_cod_data_source_file c1ob06599h.txt
_cod_data_source_block 15
_cod_original_cell_volume 3037.6(16)
_cod_original_sg_symbol_H-M P212121
_cod_database_code 7152183

loop_
_symmetry_equiv_pos_as_xyz
'x, y, z'
'-x+1/2, -y, z+1/2'
'-x, y+1/2, -z+1/2'
'x+1/2, -y+1/2, -z'

loop_
_atom_site_label
_atom_site_type_symbol
_atom_site_fract_x
_atom_site_fract_y
_atom_site_fract_z
_atom_site_U_iso_or_equiv
_atom_site_adp_type
_atom_site_occupancy
_atom_site_symmetry_multiplicity
_atom_site_calc_flag
_atom_site_refinement_flags
C1 C 0.3173(6) 0.6350(5) 0.0296(2) 0.0505(14) Uani 1 1 d .
H1 H 0.3380 0.6805 0.0005 0.061 Uiso 1 1 calc R
O1 O 0.4471(5) 0.5810(4) 0.04172(19) 0.0752(14) Uani 1 1 d .
H1A H 0.4331 0.5375 0.0645 0.113 Uiso 1 1 calc R
C2 C 0.2732(6) 0.7154(5) 0.06980(19) 0.0474(14) Uani 1 1 d .
H2 H 0.3454 0.7590 0.0835 0.057 Uiso 1 1 calc R
C3 C 0.1410(6) 0.7297(4) 0.08742(19) 0.0411(12) Uani 1 1 d .
C4 C 0.0147(6) 0.6603(4) 0.06734(17) 0.0405(11) Uani 1 1 d .
H4 H -0.0697 0.7087 0.0649 0.049 Uiso 1 1 calc R
C5 C 0.0524(6) 0.6185(5) 0.01499(19) 0.0483(14) Uani 1 1 d .
H5A H -0.0226 0.5689 0.0035 0.058 Uiso 1 1 calc R
H5B H 0.0570 0.6812 -0.0074 0.058 Uiso 1 1 calc R
C6 C 0.1973(6) 0.5569(5) 0.0147(2) 0.0523(14) Uani 1 1 d .
H6A H 0.1935 0.4947 0.0374 0.063 Uiso 1 1 calc R
H6B H 0.2160 0.5280 -0.0181 0.063 Uiso 1 1 calc R
P3 P 0.10372(17) 0.84317(12) 0.13041(5) 0.0462(4) Uani 1 1 d .
B3 B -0.0642(9) 0.9258(6) 0.1120(3) 0.072(2) Uani 1 1 d .
H3A H -0.1481 0.8808 0.1171 0.108 Uiso 1 1 calc R
H3B H -0.0579 0.9462 0.0779 0.108 Uiso 1 1 calc R
H3C H -0.0707 0.9916 0.1319 0.108 Uiso 1 1 calc R
C7 C 0.1026(7) 0.7845(5) 0.1923(2) 0.0492(13) Uani 1 1 d .
C8 C 0.1952(8) 0.6997(6) 0.2056(2) 0.0635(18) Uani 1 1 d .
H8 H 0.2555 0.6679 0.1822 0.076 Uiso 1 1 calc R
C9 C 0.1979(10) 0.6616(7) 0.2546(3) 0.082(2) Uani 1 1 d .
H9 H 0.2598 0.6044 0.2635 0.098 Uiso 1 1 calc R
C10 C 0.1109(11) 0.7079(7) 0.2889(3) 0.089(3) Uani 1 1 d .
H10 H 0.1135 0.6826 0.3213 0.107 Uiso 1 1 calc R
C11 C 0.0176(11) 0.7933(7) 0.2758(3) 0.093(3) Uani 1 1 d .
H11 H -0.0408 0.8254 0.2997 0.112 Uiso 1 1 calc R
C12 C 0.0108(8) 0.8313(6) 0.2272(2) 0.0674(18) Uani 1 1 d .
H12 H -0.0538 0.8867 0.2182 0.081 Uiso 1 1 calc R
C13 C 0.2653(7) 0.9301(5) 0.1283(2) 0.0530(15) Uani 1 1 d .
C14 C 0.3753(7) 0.9216(6) 0.1619(3) 0.071(2) Uani 1 1 d .
H14 H 0.3670 0.8723 0.1882 0.085 Uiso 1 1 calc R
C15 C 0.4965(10) 0.9847(7) 0.1572(3) 0.095(3) Uani 1 1 d .
H15 H 0.5704 0.9772 0.1801 0.114 Uiso 1 1 calc R
C16 C 0.5101(10) 1.0586(7) 0.1194(4) 0.092(3) Uani 1 1 d .
H16 H 0.5929 1.1012 0.1163 0.110 Uiso 1 1 calc R
C17 C 0.4019(12) 1.0693(7) 0.0863(4) 0.100(3) Uani 1 1 d .
H17 H 0.4101 1.1202 0.0606 0.120 Uiso 1 1 calc R
C18 C 0.2793(9) 1.0049(6) 0.0904(3) 0.076(2) Uani 1 1 d .
H18 H 0.2060 1.0124 0.0673 0.091 Uiso 1 1 calc R
P4 P -0.02889(16) 0.54446(12) 0.10968(6) 0.0445(4) Uani 1 1 d .
O4 O 0.0982(4) 0.4955(3) 0.13487(14) 0.0567(11) Uani 1 1 d .
C19 C -0.1228(7) 0.4378(4) 0.0747(2) 0.0493(14) Uani 1 1 d .
C20 C -0.2492(7) 0.4549(5) 0.0490(2) 0.0571(15) Uani 1 1 d .
H20 H -0.2858 0.5266 0.0465 0.068 Uiso 1 1 calc R
C21 C -0.3213(8) 0.3698(6) 0.0274(3) 0.073(2) Uani 1 1 d .
H21 H -0.4070 0.3839 0.0110 0.088 Uiso 1 1 calc R
C22 C -0.2689(10) 0.2624(6) 0.0295(3) 0.074(2) Uani 1 1 d .
H22 H -0.3186 0.2042 0.0148 0.089 Uiso 1 1 calc R
C23 C -0.1426(10) 0.2437(6) 0.0538(3) 0.076(2) Uani 1 1 d .
H23 H -0.1059 0.1720 0.0553 0.091 Uiso 1 1 calc R
C24 C -0.0681(8) 0.3302(5) 0.0762(2) 0.0610(17) Uani 1 1 d .
H24 H 0.0183 0.3161 0.0922 0.073 Uiso 1 1 calc R
C25 C -0.1601(6) 0.5953(5) 0.1531(2) 0.0512(14) Uani 1 1 d .
C26 C -0.2813(7) 0.6549(6) 0.1391(3) 0.0713(19) Uani 1 1 d .
H26 H -0.2933 0.6758 0.1063 0.086 Uiso 1 1 calc R
C27 C -0.3852(10) 0.6833(8) 0.1740(4) 0.105(3) Uani 1 1 d .
H27 H -0.4691 0.7193 0.1645 0.126 Uiso 1 1 calc R
C28 C -0.3607(12) 0.6567(10) 0.2237(4) 0.113(4) Uani 1 1 d .
H28 H -0.4272 0.6781 0.2475 0.136 Uiso 1 1 calc R
C29 C -0.2426(11) 0.6009(8) 0.2372(3) 0.097(3) Uani 1 1 d .
H29 H -0.2293 0.5832 0.2703 0.116 Uiso 1 1 calc R
C30 C -0.1384(9) 0.5684(6) 0.2027(2) 0.071(2) Uani 1 1 d .
H30 H -0.0568 0.5298 0.2126 0.085 Uiso 1 1 calc R
C31 C 0.5639(15) 0.3667(12) 0.1736(7) 0.232(8) Uani 1 1 d D
H31A H 0.6279 0.3914 0.1481 0.348 Uiso 1 1 calc R
H31B H 0.5889 0.2924 0.1832 0.348 Uiso 1 1 calc R
H31C H 0.5717 0.4152 0.2016 0.348 Uiso 1 1 calc R
C32 C 0.4085(13) 0.3684(11) 0.1542(7) 0.259(12) Uani 1 1 d D
H32A H 0.3935 0.3052 0.1326 0.310 Uiso 1 1 calc R
H32B H 0.3426 0.3617 0.1817 0.310 Uiso 1 1 calc R
O32 O 0.3784(7) 0.4685(8) 0.1278(4) 0.162(4) Uani 1 1 d D
H32 H 0.2912 0.4757 0.1247 0.242 Uiso 1 1 calc R

loop_
_atom_site_aniso_label
_atom_site_aniso_U_11
_atom_site_aniso_U_22
_atom_site_aniso_U_33
_atom_site_aniso_U_23
_atom_site_aniso_U_13
_atom_site_aniso_U_12
C1 0.050(3) 0.048(3) 0.054(3) -0.003(3) 0.006(3) 0.001(3)
O1 0.057(3) 0.079(3) 0.090(4) -0.011(3) 0.008(3) 0.019(3)
C2 0.047(3) 0.046(3) 0.050(3) -0.002(3) 0.002(3) -0.007(3)
C3 0.046(3) 0.036(3) 0.042(3) 0.001(2) -0.002(3) 0.003(3)
C4 0.039(3) 0.040(2) 0.042(3) 0.006(2) 0.000(2) -0.004(3)
C5 0.053(3) 0.049(3) 0.043(3) -0.001(3) -0.004(3) -0.008(3)
C6 0.063(4) 0.044(3) 0.050(3) -0.006(3) 0.010(3) 0.003(3)
P3 0.0519(8) 0.0392(7) 0.0476(7) -0.0014(7) 0.0017(7) 0.0016(8)
B3 0.083(6) 0.053(4) 0.079(5) -0.013(4) -0.011(5) 0.019(4)
C7 0.055(3) 0.044(3) 0.049(3) -0.003(3) 0.002(3) -0.012(3)
C8 0.071(4) 0.062(4) 0.057(4) 0.003(3) -0.004(3) 0.000(4)
C9 0.112(6) 0.075(5) 0.059(4) 0.011(4) -0.018(4) -0.002(6)
C10 0.140(8) 0.078(5) 0.051(4) 0.007(4) -0.004(5) -0.010(6)
C11 0.137(8) 0.083(5) 0.060(4) -0.013(4) 0.039(5) -0.021(7)
C12 0.085(5) 0.060(4) 0.058(4) -0.009(3) 0.021(4) 0.003(4)
C13 0.064(4) 0.044(3) 0.051(3) -0.003(3) 0.003(3) -0.001(3)
C14 0.064(4) 0.069(4) 0.081(5) -0.006(4) -0.003(4) -0.020(4)
C15 0.095(6) 0.100(6) 0.090(6) -0.020(5) 0.003(5) -0.036(6)
C16 0.086(6) 0.073(5) 0.116(7) -0.014(5) 0.013(6) -0.032(5)
C17 0.118(7) 0.084(6) 0.099(6) 0.013(5) 0.026(6) -0.029(6)
C18 0.088(5) 0.069(4) 0.071(4) 0.009(4) 0.004(4) -0.023(5)
P4 0.0421(7) 0.0417(7) 0.0498(7) 0.0039(7) 0.0031(7) 0.0027(7)
O4 0.052(2) 0.059(2) 0.059(2) 0.012(2) -0.002(2) 0.003(2)
C19 0.056(3) 0.039(3) 0.053(3) 0.001(3) 0.006(3) -0.004(3)
C20 0.053(3) 0.045(3) 0.073(4) -0.004(3) -0.003(3) -0.002(3)
C21 0.062(4) 0.078(5) 0.080(5) -0.015(4) 0.006(4) -0.018(4)
C22 0.090(6) 0.050(4) 0.082(5) -0.016(4) 0.013(5) -0.013(4)
C23 0.107(7) 0.042(3) 0.079(5) -0.004(3) 0.023(5) 0.008(4)
C24 0.077(5) 0.043(3) 0.063(4) 0.002(3) 0.003(3) 0.006(4)
C25 0.047(3) 0.052(3) 0.055(3) -0.002(3) 0.011(3) -0.007(3)
C26 0.063(4) 0.062(4) 0.089(5) -0.009(4) 0.015(4) 0.008(4)
C27 0.074(5) 0.099(7) 0.141(9) -0.014(6) 0.036(6) 0.011(6)
C28 0.101(7) 0.116(8) 0.122(8) -0.040(7) 0.069(7) -0.030(7)
C29 0.108(7) 0.103(7) 0.079(5) -0.017(5) 0.042(6) -0.034(6)
C30 0.086(5) 0.065(4) 0.062(4) 0.003(3) 0.014(4) -0.015(4)
C31 0.25(2) 0.129(11) 0.31(2) 0.053(14) -0.037(19) 0.027(15)
C32 0.106(9) 0.185(16) 0.48(3) 0.12(2) 0.030(15) 0.067(11)
O32 0.081(4) 0.205(8) 0.199(8) 0.101(7) 0.015(5) 0.041(6)

loop_
_atom_type_symbol
_atom_type_description
_atom_type_scat_dispersion_real
_atom_type_scat_dispersion_imag
_atom_type_scat_source
C C 0.0033 0.0016 'International Tables Vol C Tables 4.2.6.8 and 6.1.1.4'
H H 0.0000 0.0000 'International Tables Vol C Tables 4.2.6.8 and 6.1.1.4'
B B 0.0013 0.0007 'International Tables Vol C Tables 4.2.6.8 and 6.1.1.4'
O O 0.0106 0.0060 'International Tables Vol C Tables 4.2.6.8 and 6.1.1.4'
P P 0.1023 0.0942 'International Tables Vol C Tables 4.2.6.8 and 6.1.1.4'

loop_
_geom_angle_atom_site_label_1
_geom_angle_atom_site_label_2
_geom_angle_atom_site_label_3
_geom_angle
O1 C1 C2 111.1(5)
O1 C1 C6 114.1(5)
C2 C1 C6 112.9(5)
O1 C1 H1 106.0
C2 C1 H1 106.0
C6 C1 H1 106.0
C1 O1 H1A 109.5
C3 C2 C1 126.3(5)
C3 C2 H2 116.9
C1 C2 H2 116.9
C2 C3 C4 120.6(5)
C2 C3 P3 120.0(4)
C4 C3 P3 119.0(4)
C3 C4 C5 109.1(4)
C3 C4 P4 110.9(3)
C5 C4 P4 111.9(4)
C3 C4 H4 108.3
C5 C4 H4 108.3
P4 C4 H4 108.3
C6 C5 C4 111.2(4)
C6 C5 H5A 109.4
C4 C5 H5A 109.4
C6 C5 H5B 109.4
C4 C5 H5B 109.4
H5A C5 H5B 108.0
C1 C6 C5 110.2(4)
C1 C6 H6A 109.6
C5 C6 H6A 109.6
C1 C6 H6B 109.6
C5 C6 H6B 109.6
H6A C6 H6B 108.1
C7 P3 C3 107.4(3)
C7 P3 C13 104.8(3)
C3 P3 C13 104.5(3)
C7 P3 B3 115.8(4)
C3 P3 B3 112.1(3)
C13 P3 B3 111.4(3)
P3 B3 H3A 109.5
P3 B3 H3B 109.5
H3A B3 H3B 109.5
P3 B3 H3C 109.5
H3A B3 H3C 109.5
H3B B3 H3C 109.5
C8 C7 C12 120.2(6)
C8 C7 P3 121.6(5)
C12 C7 P3 118.2(5)
C7 C8 C9 119.9(7)
C7 C8 H8 120.1
C9 C8 H8 120.1
C10 C9 C8 120.3(8)
C10 C9 H9 119.9
C8 C9 H9 119.9
C9 C10 C11 120.2(7)
C9 C10 H10 119.9
C11 C10 H10 119.9
C10 C11 C12 120.7(7)
C10 C11 H11 119.7
C12 C11 H11 119.7
C7 C12 C11 118.7(7)
C7 C12 H12 120.7
C11 C12 H12 120.7
C18 C13 C14 118.3(6)
C18 C13 P3 118.4(5)
C14 C13 P3 123.2(5)
C15 C14 C13 120.8(7)
C15 C14 H14 119.6
C13 C14 H14 119.6
C16 C15 C14 120.6(9)
C16 C15 H15 119.7
C14 C15 H15 119.7
C17 C16 C15 119.4(8)
C17 C16 H16 120.3
C15 C16 H16 120.3
C16 C17 C18 120.4(8)
C16 C17 H17 119.8
C18 C17 H17 119.8
C13 C18 C17 120.4(8)
C13 C18 H18 119.8
C17 C18 H18 119.8
O4 P4 C25 112.0(3)
O4 P4 C19 110.0(3)
C25 P4 C19 104.7(3)
O4 P4 C4 114.1(2)
C25 P4 C4 107.3(3)
C19 P4 C4 108.3(2)
C20 C19 C24 117.7(6)
C20 C19 P4 124.4(5)
C24 C19 P4 117.7(5)
C21 C20 C19 121.6(6)
C21 C20 H20 119.2
C19 C20 H20 119.2
C20 C21 C22 120.9(7)
C20 C21 H21 119.5
C22 C21 H21 119.5
C23 C22 C21 118.5(7)
C23 C22 H22 120.8
C21 C22 H22 120.8
C22 C23 C24 121.1(7)
C22 C23 H23 119.4
C24 C23 H23 119.4
C23 C24 C19 120.0(7)
C23 C24 H24 120.0
C19 C24 H24 120.0
C26 C25 C30 120.0(6)
C26 C25 P4 123.2(5)
C30 C25 P4 116.8(5)
C25 C26 C27 120.2(8)
C25 C26 H26 119.9
C27 C26 H26 119.9
C26 C27 C28 118.9(9)
C26 C27 H27 120.6
C28 C27 H27 120.6
C29 C28 C27 120.7(9)
C29 C28 H28 119.6
C27 C28 H28 119.6
C28 C29 C30 121.6(9)
C28 C29 H29 119.2
C30 C29 H29 119.2
C25 C30 C29 118.5(8)
C25 C30 H30 120.8
C29 C30 H30 120.8
C32 C31 H31A 109.5
C32 C31 H31B 109.5
H31A C31 H31B 109.5
C32 C31 H31C 109.5
H31A C31 H31C 109.5
H31B C31 H31C 109.5
O32 C32 C31 111.5(10)
O32 C32 H32A 109.3
C31 C32 H32A 109.3
O32 C32 H32B 109.3
C31 C32 H32B 109.3
H32A C32 H32B 108.0
C32 O32 H32 109.5

loop_
_geom_bond_atom_site_label_1
_geom_bond_atom_site_label_2
_geom_bond_distance
C1 O1 1.410(7)
C1 C2 1.513(8)
C1 C6 1.516(8)
C1 H1 0.9800
O1 H1A 0.8200
C2 C3 1.331(7)
C2 H2 0.9300
C3 C4 1.542(7)
C3 P3 1.829(5)
C4 C5 1.546(7)
C4 P4 1.851(5)
C4 H4 0.9800
C5 C6 1.540(8)
C5 H5A 0.9700
C5 H5B 0.9700
C6 H6A 0.9700
C6 H6B 0.9700
P3 C7 1.820(6)
P3 C13 1.834(6)
P3 B3 1.919(8)
B3 H3A 0.9600
B3 H3B 0.9600
B3 H3C 0.9600
C7 C8 1.384(9)
C7 C12 1.394(8)
C8 C9 1.404(9)
C8 H8 0.9300
C9 C10 1.353(11)
C9 H9 0.9300
C10 C11 1.391(12)
C10 H10 0.9300
C11 C12 1.397(9)
C11 H11 0.9300
C12 H12 0.9300
C13 C18 1.372(9)
C13 C14 1.375(9)
C14 C15 1.367(10)
C14 H14 0.9300
C15 C16 1.363(12)
C15 H15 0.9300
C16 C17 1.356(12)
C16 H16 0.9300
C17 C18 1.384(11)
C17 H17 0.9300
C18 H18 0.9300
P4 O4 1.488(4)
P4 C25 1.803(6)
P4 C19 1.820(6)
C19 C20 1.382(9)
C19 C24 1.393(8)
C20 C21 1.358(9)
C20 H20 0.9300
C21 C22 1.383(10)
C21 H21 0.9300
C22 C23 1.366(11)
C22 H22 0.9300
C23 C24 1.391(10)
C23 H23 0.9300
C24 H24 0.9300
C25 C26 1.390(9)
C25 C30 1.399(9)
C26 C27 1.397(10)
C26 H26 0.9300
C27 C28 1.401(15)
C27 H27 0.9300
C28 C29 1.341(14)
C28 H28 0.9300
C29 C30 1.403(11)
C29 H29 0.9300
C30 H30 0.9300
C31 C32 1.5390(12)
C31 H31A 0.9600
C31 H31B 0.9600
C31 H31C 0.9600
C32 O32 1.4295(11)
C32 H32A 0.9700
C32 H32B 0.9700
O32 H32 0.8200

loop_
_geom_torsion_atom_site_label_1
_geom_torsion_atom_site_label_2
_geom_torsion_atom_site_label_3
_geom_torsion_atom_site_label_4
_geom_torsion
O1 C1 C2 C3 -137.6(6)
C6 C1 C2 C3 -8.0(8)
C1 C2 C3 C4 0.6(9)
C1 C2 C3 P3 -172.1(4)
C2 C3 C4 C5 -23.2(7)
P3 C3 C4 C5 149.5(4)
C2 C3 C4 P4 100.5(5)
P3 C3 C4 P4 -86.7(4)
C3 C4 C5 C6 53.5(6)
P4 C4 C5 C6 -69.5(5)
O1 C1 C6 C5 165.7(5)
C2 C1 C6 C5 37.6(6)
C4 C5 C6 C1 -62.4(6)
C2 C3 P3 C7 -99.5(5)
C4 C3 P3 C7 87.7(4)
C2 C3 P3 C13 11.4(5)
C4 C3 P3 C13 -161.4(4)
C2 C3 P3 B3 132.2(5)
C4 C3 P3 B3 -40.6(5)
C3 P3 C7 C8 35.8(6)
C13 P3 C7 C8 -74.9(5)
B3 P3 C7 C8 162.0(5)
C3 P3 C7 C12 -147.5(5)
C13 P3 C7 C12 101.8(5)
B3 P3 C7 C12 -21.4(6)
C12 C7 C8 C9 -0.9(10)
P3 C7 C8 C9 175.7(6)
C7 C8 C9 C10 -0.3(12)
C8 C9 C10 C11 0.3(13)
C9 C10 C11 C12 1.0(13)
C8 C7 C12 C11 2.0(10)
P3 C7 C12 C11 -174.7(6)
C10 C11 C12 C7 -2.1(12)
C7 P3 C13 C18 -165.6(5)
C3 P3 C13 C18 81.6(6)
B3 P3 C13 C18 -39.6(6)
C7 P3 C13 C14 16.5(6)
C3 P3 C13 C14 -96.3(6)
B3 P3 C13 C14 142.5(6)
C18 C13 C14 C15 -1.1(10)
P3 C13 C14 C15 176.8(5)
C13 C14 C15 C16 0.8(12)
C14 C15 C16 C17 0.1(13)
C15 C16 C17 C18 -0.8(14)
C14 C13 C18 C17 0.4(11)
P3 C13 C18 C17 -177.6(6)
C16 C17 C18 C13 0.5(13)
C3 C4 P4 O4 -34.9(4)
C5 C4 P4 O4 87.2(4)
C3 C4 P4 C25 89.8(4)
C5 C4 P4 C25 -148.1(4)
C3 C4 P4 C19 -157.7(4)
C5 C4 P4 C19 -35.6(5)
O4 P4 C19 C20 176.7(5)
C25 P4 C19 C20 56.2(6)
C4 P4 C19 C20 -58.0(6)
O4 P4 C19 C24 0.6(6)
C25 P4 C19 C24 -119.8(5)
C4 P4 C19 C24 125.9(5)
C24 C19 C20 C21 2.3(9)
P4 C19 C20 C21 -173.8(5)
C19 C20 C21 C22 -1.2(11)
C20 C21 C22 C23 -0.2(11)
C21 C22 C23 C24 0.4(11)
C22 C23 C24 C19 0.8(10)
C20 C19 C24 C23 -2.1(9)
P4 C19 C24 C23 174.3(5)
O4 P4 C25 C26 173.2(5)
C19 P4 C25 C26 -67.7(6)
C4 P4 C25 C26 47.3(6)
O4 P4 C25 C30 -9.3(6)
C19 P4 C25 C30 109.8(5)
C4 P4 C25 C30 -135.3(5)
C30 C25 C26 C27 -3.1(10)
P4 C25 C26 C27 174.3(6)
C25 C26 C27 C28 3.8(13)
C26 C27 C28 C29 -2.8(15)
C27 C28 C29 C30 0.9(15)
C26 C25 C30 C29 1.3(10)
P4 C25 C30 C29 -176.3(6)
C28 C29 C30 C25 -0.2(13)
